data_2201081
loop_
_publ_author_name
'A. Abdul Ajees'
'S. Karthikeyan'
'G. Jayanthi'
'V. T. Ramakrishnan'

_publ_section_title
;
 5-Phenyl-1,2,4-triazolo[3,4-<i>b</i>]benzothiazole
;
_journal_issue 4
_journal_name_full 'Acta Crystallographica Section E'
_journal_page_first o380
_journal_page_last o381
_journal_paper_doi 10.1107/S1600536802004129
_journal_volume 58
_journal_year 2002
_chemical_formula_iupac 'C14 H9 N3 S'
_chemical_formula_moiety 'C14 H9 N3 S'
_chemical_formula_sum 'C14 H9 N3 S'
_chemical_formula_weight 251.30
_chemical_name_common 5-Phenyl-1,2,4-Triazolo[3,4-b]benzothiazole
_chemical_name_systematic
;
5-Phenyl-1,2,4-triazolo[3,4-b]benzothiazole
;
_space_group_IT_number 14
_symmetry_cell_setting monoclinic
_symmetry_space_group_name_Hall '-P 2ybc'
_symmetry_space_group_name_H-M 'P 1 21/c 1'
_atom_sites_solution_hydrogens geom
_atom_sites_solution_primary direct
_atom_sites_solution_secondary difmap
_audit_creation_method SHELXL-97
_cell_angle_alpha 90.00
_cell_angle_beta 113.700(10)
_cell_angle_gamma 90.00
_cell_formula_units_Z 4
_cell_length_a 8.7020(10)
_cell_length_b 15.000(2)
_cell_length_c 9.7990(10)
_cell_measurement_reflns_used 25
_cell_measurement_temperature 293(2)
_cell_measurement_theta_max 30
_cell_measurement_theta_min 14
_cell_volume 1171.2(3)
_computing_cell_refinement 'SDP (Frenz, 1978)'
_computing_data_collection 'CAD-4 Software (Enraf-Nonius, 1989)'
_computing_data_reduction 'CAD-4 Software'
_computing_molecular_graphics 'ORTEPIII (Farrugia, 1997)'
_computing_publication_material 'PARST97 (Nardelli, 1995)'
_computing_structure_refinement 'SHELXL97 (Sheldrick, 1997)'
_computing_structure_solution 'SHELXS97 (Sheldrick, 1997)'
_diffrn_ambient_temperature 293(2)
_diffrn_measured_fraction_theta_full 0.961
_diffrn_measured_fraction_theta_max 0.961
_diffrn_measurement_device_type 'Enraf-Nonius CAD-4'
_diffrn_measurement_method \w--2\q
_diffrn_radiation_monochromator graphite
_diffrn_radiation_source 'fine-focus sealed tube'
_diffrn_radiation_type CuK\a
_diffrn_radiation_wavelength 1.5418
_diffrn_reflns_av_R_equivalents 0.031
_diffrn_reflns_av_sigmaI/netI 0.1219
_diffrn_reflns_limit_h_max 10
_diffrn_reflns_limit_h_min 0
_diffrn_reflns_limit_k_max 18
_diffrn_reflns_limit_k_min 0
_diffrn_reflns_limit_l_max 10
_diffrn_reflns_limit_l_min -11
_diffrn_reflns_number 2277
_diffrn_reflns_theta_full 69.90
_diffrn_reflns_theta_max 69.90
_diffrn_reflns_theta_min 5.55
_diffrn_standards_decay_% <1
_diffrn_standards_interval_time 120min
_diffrn_standards_number 3
_exptl_absorpt_coefficient_mu 2.307
_exptl_absorpt_correction_T_max 0.998
_exptl_absorpt_correction_T_min 0.924
_exptl_absorpt_correction_type '\y scan'
_exptl_absorpt_process_details '(North et al., 1968)'
_exptl_crystal_colour yellow
_exptl_crystal_density_diffrn 1.425
_exptl_crystal_density_method 'not measured'
_exptl_crystal_description needle
_exptl_crystal_F_000 520
_exptl_crystal_size_max 0.35
_exptl_crystal_size_mid 0.13
_exptl_crystal_size_min 0.10
_refine_diff_density_max 0.30
_refine_diff_density_min -0.38
_refine_ls_extinction_coef 0.0126(12)
_refine_ls_extinction_expression Fc^*^=kFc[1+0.001xFc^2^\l^3^/sin(2\q)]^-1/4^
_refine_ls_extinction_method SHELXL97
_refine_ls_goodness_of_fit_ref 1.09
_refine_ls_hydrogen_treatment constr
_refine_ls_matrix_type full
_refine_ls_number_parameters 164
_refine_ls_number_reflns 2128
_refine_ls_number_restraints 0
_refine_ls_restrained_S_all 1.09
_refine_ls_R_factor_all 0.048
_refine_ls_R_factor_gt 0.045
_refine_ls_shift/su_max <0.001
_refine_ls_shift/su_mean <0.001
_refine_ls_structure_factor_coef Fsqd
_refine_ls_weighting_details 'calc w = 1/[\s^2^(Fo^2^)+(0.0798P)^2^+0.27P] where P = (Fo^2^+2Fc^2^)/3'
_refine_ls_weighting_scheme calc
_refine_ls_wR_factor_gt 0.124
_refine_ls_wR_factor_ref 0.128
_reflns_number_gt 1936
_reflns_number_total 2128
_reflns_threshold_expression I>2\s(I)
_cod_data_source_file ci6107.cif
_cod_data_source_block I
_cod_depositor_comments
;
The following automatic conversions were performed:
'_symmetry_cell_setting' value 'Monoclinic' changed to 'monoclinic'
according to '/home/saulius/struct/CIF-dictionaries/cif_core.dic'
dictionary named 'cif_core.dic' version 2.4.1 from 2010-06-29.

Automatic conversion script
Id: cif_fix_enum 1527 2010-12-29 10:47:43Z saulius 

The following automatic conversions were performed:

'_symmetry_cell_setting' value 'Monoclinic' changed to 'monoclinic'
according to /home/saulius/struct/CIF-dictionaries/cif_core.dic
dictionary named 'cif_core.dic' version 2.4.1 from 2010-06-29.

Automatic conversion script
Id: cif_fix_values 1715 2011-07-08 13:25:40Z adriana 
;
_cod_original_sg_symbol_H-M 'P 21/c'
_cod_database_code 2201081
_cod_database_fobs_code 2201081

loop_
_symmetry_equiv_pos_as_xyz
'x, y, z'
'-x, y+1/2, -z+1/2'
'-x, -y, -z'
'x, -y-1/2, z-1/2'

loop_
_atom_site_label
_atom_site_fract_x
_atom_site_fract_y
_atom_site_fract_z
_atom_site_U_iso_or_equiv
_atom_site_adp_type
_atom_site_calc_flag
_atom_site_refinement_flags
_atom_site_occupancy
_atom_site_disorder_assembly
_atom_site_disorder_group
_atom_site_type_symbol
S1 0.09869(7) 0.20267(3) 0.06743(6) 0.0526(2) Uani d . 1 . . S
N1 0.18860(18) 0.05486(10) 0.21887(16) 0.0403(4) Uani d . 1 . . N
N2 0.0898(2) 0.15011(11) 0.33779(19) 0.0507(4) Uani d . 1 . . N
N3 0.1418(2) 0.07211(11) 0.42170(18) 0.0480(4) Uani d . 1 . . N
C1 0.1727(2) 0.11284(13) -0.0048(2) 0.0456(4) Uani d . 1 . . C
C2 0.1848(3) 0.11050(15) -0.1415(2) 0.0563(5) Uani d . 1 . . C
H2 0.1585 0.1605 -0.2027 0.068 Uiso calc R 1 . . H
C3 0.2365(3) 0.03250(17) -0.1855(2) 0.0607(6) Uani d . 1 . . C
H3 0.2476 0.0304 -0.2760 0.073 Uiso calc R 1 . . H
C4 0.2718(3) -0.04229(16) -0.0960(2) 0.0576(5) Uani d . 1 . . C
H4 0.3045 -0.0944 -0.1283 0.069 Uiso calc R 1 . . H
C5 0.2598(3) -0.04160(13) 0.0410(2) 0.0483(5) Uani d . 1 . . C
H5 0.2823 -0.0925 0.0999 0.058 Uiso calc R 1 . . H
C6 0.2132(2) 0.03717(12) 0.08716(19) 0.0411(4) Uani d . 1 . . C
C7 0.1218(2) 0.13753(12) 0.2204(2) 0.0450(4) Uani d . 1 . . C
C8 0.2003(2) 0.01621(12) 0.3508(2) 0.0410(4) Uani d . 1 . . C
C9 0.2769(2) -0.06983(12) 0.4138(2) 0.0421(4) Uani d . 1 . . C
C10 0.2138(3) -0.11635(14) 0.5030(2) 0.0501(5) Uani d . 1 . . C
H10 0.1174 -0.0965 0.5125 0.060 Uiso calc R 1 . . H
C11 0.2953(3) -0.19259(15) 0.5775(3) 0.0603(6) Uani d . 1 . . C
H11 0.2554 -0.2226 0.6397 0.072 Uiso calc R 1 . . H
C13 0.4961(3) -0.17932(15) 0.4692(3) 0.0589(5) Uani d . 1 . . C
H13 0.5885 -0.2016 0.4554 0.071 Uiso calc R 1 . . H
C12 0.4346(3) -0.22384(16) 0.5599(3) 0.0644(6) Uani d . 1 . . C
H12 0.4878 -0.2753 0.6094 0.077 Uiso calc R 1 . . H
C14 0.4196(2) -0.10105(14) 0.3986(2) 0.0491(5) Uani d . 1 . . C
H14 0.4638 -0.0695 0.3410 0.059 Uiso calc R 1 . . H

loop_
_atom_site_aniso_label
_atom_site_aniso_U_11
_atom_site_aniso_U_22
_atom_site_aniso_U_33
_atom_site_aniso_U_12
_atom_site_aniso_U_13
_atom_site_aniso_U_23
S1 0.0677(4) 0.0424(3) 0.0513(3) 0.0047(2) 0.0278(3) 0.00514(19)
N1 0.0478(8) 0.0391(8) 0.0390(8) -0.0010(6) 0.0227(6) -0.0027(6)
N2 0.0597(10) 0.0482(9) 0.0509(9) 0.0053(7) 0.0292(8) -0.0022(7)
N3 0.0575(9) 0.0478(9) 0.0464(9) -0.0002(7) 0.0287(8) -0.0019(7)
C1 0.0524(10) 0.0443(10) 0.0420(10) -0.0051(8) 0.0211(8) -0.0024(8)
C2 0.0716(13) 0.0570(12) 0.0439(11) -0.0067(10) 0.0269(10) 0.0036(9)
C3 0.0737(14) 0.0738(15) 0.0408(10) -0.0095(11) 0.0297(10) -0.0075(10)
C4 0.0692(13) 0.0601(13) 0.0487(11) -0.0016(10) 0.0290(10) -0.0132(9)
C5 0.0580(11) 0.0460(10) 0.0445(10) -0.0005(8) 0.0243(9) -0.0048(8)
C6 0.0458(9) 0.0433(9) 0.0374(9) -0.0055(7) 0.0202(7) -0.0026(7)
C7 0.0517(10) 0.0393(10) 0.0477(10) 0.0015(7) 0.0239(8) -0.0016(8)
C8 0.0463(9) 0.0433(10) 0.0385(9) -0.0046(7) 0.0224(7) -0.0016(7)
C9 0.0454(9) 0.0425(10) 0.0386(9) -0.0055(7) 0.0171(7) -0.0037(7)
C10 0.0541(11) 0.0499(11) 0.0493(11) -0.0047(8) 0.0240(9) 0.0009(8)
C11 0.0677(14) 0.0519(12) 0.0604(13) -0.0086(10) 0.0248(11) 0.0089(10)
C13 0.0490(11) 0.0567(12) 0.0655(14) 0.0042(9) 0.0174(10) -0.0053(10)
C12 0.0619(13) 0.0487(12) 0.0705(15) -0.0001(10) 0.0141(11) 0.0084(10)
C14 0.0474(10) 0.0532(11) 0.0479(10) -0.0036(8) 0.0204(8) -0.0013(8)

loop_
_atom_type_symbol
_atom_type_description
_atom_type_scat_dispersion_real
_atom_type_scat_dispersion_imag
_atom_type_scat_source
C C 0.0181 0.0091 'International Tables Vol C Tables 4.2.6.8 and 6.1.1.4'
H H 0.0000 0.0000 'International Tables Vol C Tables 4.2.6.8 and 6.1.1.4'
N N 0.0311 0.0180 'International Tables Vol C Tables 4.2.6.8 and 6.1.1.4'
S S 0.3331 0.5567 'International Tables Vol C Tables 4.2.6.8 and 6.1.1.4'

loop_
_geom_angle_atom_site_label_1
_geom_angle_atom_site_label_2
_geom_angle_atom_site_label_3
_geom_angle
C7 S1 C1 88.98(9)
C7 N1 C8 103.94(15)
C7 N1 C6 113.54(15)
C8 N1 C6 142.42(16)
C7 N2 N3 105.37(15)
C8 N3 N2 109.01(15)
C2 C1 C6 120.21(18)
C2 C1 S1 126.18(16)
C6 C1 S1 113.52(14)
C3 C2 C1 118.9(2)
C3 C2 H2 120.5
C1 C2 H2 120.5
C4 C3 C2 120.42(19)
C4 C3 H3 119.8
C2 C3 H3 119.8
C3 C4 C5 121.6(2)
C3 C4 H4 119.2
C5 C4 H4 119.2
C6 C5 C4 117.95(19)
C6 C5 H5 121.0
C4 C5 H5 121.0
C5 C6 C1 120.81(17)
C5 C6 N1 129.05(17)
C1 C6 N1 110.05(16)
N2 C7 N1 112.51(17)
N2 C7 S1 133.75(15)
N1 C7 S1 113.74(14)
N3 C8 N1 109.16(16)
N3 C8 C9 122.99(16)
N1 C8 C9 127.68(16)
C14 C9 C10 119.57(19)
C14 C9 C8 121.66(16)
C10 C9 C8 118.48(17)
C11 C10 C9 119.7(2)
C11 C10 H10 120.1
C9 C10 H10 120.1
C12 C11 C10 120.3(2)
C12 C11 H11 119.8
C10 C11 H11 119.8
C12 C13 C14 119.8(2)
C12 C13 H13 120.1
C14 C13 H13 120.1
C11 C12 C13 120.4(2)
C11 C12 H12 119.8
C13 C12 H12 119.8
C13 C14 C9 120.07(19)
C13 C14 H14 120.0
C9 C14 H14 120.0

loop_
_geom_bond_atom_site_label_1
_geom_bond_atom_site_label_2
_geom_bond_site_symmetry_2
_geom_bond_distance
_geom_bond_publ_flag
S1 C7 . 1.732(2) ?
S1 C1 . 1.760(2) ?
N1 C7 . 1.372(2) ?
N1 C8 . 1.383(2) ?
N1 C6 . 1.416(2) ?
N2 C7 . 1.302(3) ?
N2 N3 . 1.397(2) ?
N3 C8 . 1.315(2) ?
C1 C2 . 1.386(3) ?
C1 C6 . 1.403(3) ?
C2 C3 . 1.383(3) ?
C2 H2 . 0.93 ?
C3 C4 . 1.381(3) ?
C3 H3 . 0.93 ?
C4 C5 . 1.388(3) ?
C4 H4 . 0.93 ?
C5 C6 . 1.383(3) ?
C5 H5 . 0.93 ?
C8 C9 . 1.470(3) ?
C9 C14 . 1.390(3) ?
C9 C10 . 1.392(3) ?
C10 C11 . 1.389(3) ?
C10 H10 . 0.93 ?
C11 C12 . 1.374(3) ?
C11 H11 . 0.93 ?
C13 C12 . 1.380(4) ?
C13 C14 . 1.389(3) ?
C13 H13 . 0.93 ?
C12 H12 . 0.93 ?
C14 H14 . 0.93 ?

loop_
_geom_torsion_atom_site_label_1
_geom_torsion_atom_site_label_2
_geom_torsion_atom_site_label_3
_geom_torsion_atom_site_label_4
_geom_torsion
C7 N2 N3 C8 -0.8(2)
C7 S1 C1 C2 176.40(19)
C7 S1 C1 C6 -0.29(15)
C6 C1 C2 C3 0.3(3)
S1 C1 C2 C3 -176.22(17)
C1 C2 C3 C4 1.4(4)
C2 C3 C4 C5 -1.2(4)
C3 C4 C5 C6 -0.9(3)
C4 C5 C6 C1 2.6(3)
C4 C5 C6 N1 178.54(18)
C2 C1 C6 C5 -2.4(3)
S1 C1 C6 C5 174.56(15)
C2 C1 C6 N1 -178.98(17)
S1 C1 C6 N1 -2.1(2)
C7 N1 C6 C5 -172.12(19)
C8 N1 C6 C5 3.4(4)
C7 N1 C6 C1 4.1(2)
C8 N1 C6 C1 179.7(2)
N3 N2 C7 N1 1.4(2)
N3 N2 C7 S1 -178.32(17)
C8 N1 C7 N2 -1.5(2)
C6 N1 C7 N2 175.68(16)
C8 N1 C7 S1 178.29(12)
C6 N1 C7 S1 -4.5(2)
C1 S1 C7 N2 -177.5(2)
C1 S1 C7 N1 2.71(15)
N2 N3 C8 N1 -0.2(2)
N2 N3 C8 C9 175.34(16)
C7 N1 C8 N3 1.0(2)
C6 N1 C8 N3 -174.8(2)
C7 N1 C8 C9 -174.27(17)
C6 N1 C8 C9 10.0(4)
N3 C8 C9 C14 -138.90(19)
N1 C8 C9 C14 35.7(3)
N3 C8 C9 C10 34.7(3)
N1 C8 C9 C10 -150.63(19)
C14 C9 C10 C11 1.0(3)
C8 C9 C10 C11 -172.78(18)
C9 C10 C11 C12 -2.1(3)
C10 C11 C12 C13 0.7(4)
C14 C13 C12 C11 1.8(4)
C12 C13 C14 C9 -2.9(3)
C10 C9 C14 C13 1.5(3)
C8 C9 C14 C13 175.05(18)

loop_
_cod_related_entry_id
_cod_related_entry_database
_cod_related_entry_code
1 ChemSpider 300777
